data_4317372
loop_
_publ_author_name
'Su-Yun Zhang'
'Chun-Li Hu'
'Chuan-Fu Sun'
'Jiang-Gao Mao'

_publ_section_title
;
 Syntheses and Crystal Structures of a Series of Alkaline Earth Vanadium
 Selenites and Tellurites
;
_journal_name_full 'Inorganic Chemistry'
_journal_page_first 11627
_journal_page_last 11636
_journal_paper_doi 10.1021/ic1020737
_journal_volume 49
_journal_year 2010
_chemical_formula_moiety 'Ba3 O16 Se4 V2'
_chemical_formula_sum 'Ba3 O16 Se4 V2'
_chemical_formula_weight 1085.74
_chemical_name_systematic
; 
 ? 
;
_space_group_IT_number 14
_symmetry_cell_setting monoclinic
_symmetry_space_group_name_Hall '-P 2yn'
_symmetry_space_group_name_H-M 'P 1 21/n 1'
_atom_sites_solution_hydrogens none
_atom_sites_solution_primary direct
_atom_sites_solution_secondary difmap
_audit_creation_method SHELXL-97
_cell_angle_alpha 90.00
_cell_angle_beta 92.462(5)
_cell_angle_gamma 90.00
_cell_formula_units_Z 4
_cell_length_a 8.953(3)
_cell_length_b 15.445(5)
_cell_length_c 11.464(3)
_cell_measurement_reflns_used 5086
_cell_measurement_temperature 293(2)
_cell_measurement_theta_max 27.4778
_cell_measurement_theta_min 2.2144
_cell_volume 1583.8(8)
_computing_structure_refinement 'SHELXL-97 (Sheldrick, 1997)'
_computing_structure_solution 'SHELXS-97 (Sheldrick, 1990)'
_diffrn_ambient_temperature 293(2)
_diffrn_measured_fraction_theta_full 0.989
_diffrn_measured_fraction_theta_max 0.989
_diffrn_measurement_device_type 'Saturn724+ (2x2 bin mode)'
_diffrn_measurement_method CCD_Profile_fitting
_diffrn_radiation_monochromator graphite
_diffrn_radiation_source 'fine-focus sealed tube'
_diffrn_radiation_type MoK\a
_diffrn_radiation_wavelength 0.71073
_diffrn_reflns_av_R_equivalents 0.0655
_diffrn_reflns_av_sigmaI/netI 0.0746
_diffrn_reflns_limit_h_max 11
_diffrn_reflns_limit_h_min -10
_diffrn_reflns_limit_k_max 20
_diffrn_reflns_limit_k_min -18
_diffrn_reflns_limit_l_max 14
_diffrn_reflns_limit_l_min -14
_diffrn_reflns_number 13376
_diffrn_reflns_theta_full 27.49
_diffrn_reflns_theta_max 27.49
_diffrn_reflns_theta_min 2.64
_diffrn_standards_decay_% <1.0
_exptl_absorpt_coefficient_mu 17.757
_exptl_absorpt_correction_T_max 1.0000
_exptl_absorpt_correction_T_min 0.1851
_exptl_absorpt_correction_type multi-scan
_exptl_crystal_colour orange
_exptl_crystal_density_diffrn 4.553
_exptl_crystal_density_method 'not measured'
_exptl_crystal_description brick
_exptl_crystal_F_000 1912
_exptl_crystal_size_max 0.3000
_exptl_crystal_size_mid 0.2000
_exptl_crystal_size_min 0.1500
_refine_diff_density_max 1.909
_refine_diff_density_min -1.999
_refine_diff_density_rms 0.395
_refine_ls_extinction_coef 0.00271(10)
_refine_ls_extinction_expression Fc^*^=kFc[1+0.001xFc^2^\l^3^/sin(2\q)]^-1/4^
_refine_ls_extinction_method SHELXL
_refine_ls_goodness_of_fit_ref 1.029
_refine_ls_hydrogen_treatment none
_refine_ls_matrix_type full
_refine_ls_number_parameters 227
_refine_ls_number_reflns 3597
_refine_ls_number_restraints 0
_refine_ls_restrained_S_all 1.029
_refine_ls_R_factor_all 0.0521
_refine_ls_R_factor_gt 0.0360
_refine_ls_shift/su_max 0.001
_refine_ls_shift/su_mean 0.000
_refine_ls_structure_factor_coef Fsqd
_refine_ls_weighting_details 'calc w=1/[\s^2^(Fo^2^)+(0.0158P)^2^+0.0000P] where P=(Fo^2^+2Fc^2^)/3'
_refine_ls_weighting_scheme calc
_refine_ls_wR_factor_gt 0.0680
_refine_ls_wR_factor_ref 0.0744
_reflns_number_gt 3101
_reflns_number_total 3597
_reflns_threshold_expression >2sigma(I)
_cod_data_source_file ic1020737_si_001_4.cif
_cod_data_source_block Ba3V2Se4O16
_cod_depositor_comments
;
The following automatic conversions were performed:

'_exptl_absorpt_correction_type' value 'Multi-scan' changed to
'multi-scan' according to the built-in table from CIF Core dictionary
named 'cif_core.dic' version 2.4.1 from 2010-06-29.

Automatic conversion script
Id: cif_fix_values 1646 2011-03-28 12:23:43Z adriana 
;
_cod_original_cell_volume 1583.9(8)
_cod_database_code 4317372

loop_
_symmetry_equiv_pos_as_xyz
'x, y, z'
'-x+1/2, y+1/2, -z+1/2'
'-x, -y, -z'
'x-1/2, -y-1/2, z-1/2'

loop_
_atom_site_label
_atom_site_type_symbol
_atom_site_fract_x
_atom_site_fract_y
_atom_site_fract_z
_atom_site_U_iso_or_equiv
_atom_site_adp_type
_atom_site_occupancy
_atom_site_symmetry_multiplicity
_atom_site_calc_flag
_atom_site_refinement_flags
_atom_site_disorder_assembly
_atom_site_disorder_group
Ba1 Ba 0.24872(5) 0.17634(3) 0.91539(4) 0.01220(13) Uani 1 1 d . . .
Ba2 Ba 0.24109(5) 0.19275(4) 1.35443(4) 0.01486(13) Uani 1 1 d . . .
Ba3 Ba 0.09556(5) 0.41036(3) 1.10675(4) 0.01305(13) Uani 1 1 d . . .
V1 V 0.49826(14) 0.29133(9) 1.11717(11) 0.0100(3) Uani 1 1 d . . .
V2 V 0.11674(14) 0.00764(10) 1.15544(11) 0.0127(3) Uani 1 1 d . . .
Se1 Se 0.61070(8) 0.12025(6) 1.27917(6) 0.01235(18) Uani 1 1 d . . .
Se2 Se 0.64260(8) 0.45474(5) 1.10877(6) 0.01163(18) Uani 1 1 d . . .
Se3 Se 0.37554(9) -0.06154(6) 1.05551(7) 0.01463(19) Uani 1 1 d . . .
Se4 Se -0.06853(8) 0.19444(6) 1.13254(6) 0.01212(18) Uani 1 1 d . . .
O1 O 0.5325(6) 0.2244(4) 1.2553(4) 0.0169(13) Uani 1 1 d . . .
O2 O 0.4689(6) 0.0779(4) 1.3522(4) 0.0167(13) Uani 1 1 d . . .
O3 O 0.7345(6) 0.1457(4) 1.3849(5) 0.0214(14) Uani 1 1 d . . .
O4 O 0.5162(6) 0.3972(4) 1.0193(4) 0.0175(13) Uani 1 1 d . . .
O5 O 0.6555(6) 0.3630(4) 1.1963(4) 0.0168(13) Uani 1 1 d . . .
O6 O 0.7969(6) 0.4483(4) 1.0348(5) 0.0183(13) Uani 1 1 d . . .
O7 O 0.3144(6) 0.2886(4) 1.1214(5) 0.0166(13) Uani 1 1 d . . .
O8 O 0.5475(6) 0.2245(4) 1.0150(4) 0.0153(12) Uani 1 1 d . . .
O11 O 0.2277(6) -0.1046(4) 1.1272(5) 0.0251(15) Uani 1 1 d . . .
O12 O 0.3057(6) 0.0405(4) 1.0745(4) 0.0128(12) Uani 1 1 d . . .
O13 O 0.5155(6) -0.0685(4) 1.1527(5) 0.0206(14) Uani 1 1 d . . .
O14 O 0.0934(6) 0.1305(4) 1.1325(5) 0.0207(14) Uani 1 1 d . . .
O15 O -0.0398(6) 0.2549(4) 1.0149(4) 0.0192(14) Uani 1 1 d . . .
O16 O -0.0190(6) 0.2608(4) 1.2434(5) 0.0177(13) Uani 1 1 d . . .
O17 O 0.1417(6) 0.0066(5) 1.2976(4) 0.0242(15) Uani 1 1 d . . .
O18 O -0.0524(6) -0.0250(4) 1.1206(5) 0.0225(14) Uani 1 1 d . . .

loop_
_atom_site_aniso_label
_atom_site_aniso_U_11
_atom_site_aniso_U_22
_atom_site_aniso_U_33
_atom_site_aniso_U_23
_atom_site_aniso_U_13
_atom_site_aniso_U_12
Ba1 0.0125(2) 0.0130(3) 0.0109(2) -0.00035(18) -0.00116(17) 0.00117(19)
Ba2 0.0108(2) 0.0206(3) 0.0132(2) -0.0012(2) -0.00062(18) 0.0031(2)
Ba3 0.0120(2) 0.0117(3) 0.0154(2) -0.00090(19) 0.00019(17) 0.00167(19)
V1 0.0080(6) 0.0124(8) 0.0097(6) 0.0002(5) 0.0009(5) 0.0004(5)
V2 0.0108(7) 0.0135(8) 0.0141(6) 0.0008(6) 0.0032(5) -0.0010(6)
Se1 0.0113(4) 0.0129(5) 0.0131(4) -0.0001(3) 0.0036(3) -0.0004(3)
Se2 0.0100(4) 0.0118(4) 0.0131(4) -0.0003(3) 0.0017(3) -0.0020(3)
Se3 0.0155(4) 0.0139(5) 0.0150(4) 0.0007(3) 0.0062(3) 0.0021(3)
Se4 0.0088(4) 0.0142(5) 0.0134(4) 0.0005(3) 0.0008(3) -0.0001(3)
O1 0.022(3) 0.015(3) 0.014(3) 0.009(2) 0.002(2) 0.000(3)
O2 0.012(3) 0.018(4) 0.020(3) 0.001(2) 0.006(2) -0.001(2)
O3 0.010(3) 0.015(3) 0.037(4) 0.002(3) -0.009(2) 0.001(2)
O4 0.016(3) 0.020(4) 0.015(3) 0.001(3) -0.009(2) -0.006(3)
O5 0.016(3) 0.019(4) 0.015(3) 0.002(3) -0.005(2) -0.003(3)
O6 0.008(3) 0.026(4) 0.021(3) -0.001(3) 0.007(2) -0.001(2)
O7 0.010(3) 0.018(4) 0.022(3) 0.005(3) 0.004(2) 0.003(2)
O8 0.018(3) 0.017(3) 0.012(3) -0.003(2) 0.004(2) -0.002(2)
O11 0.020(3) 0.011(3) 0.045(4) -0.002(3) 0.023(3) -0.005(3)
O12 0.011(3) 0.009(3) 0.020(3) 0.004(2) 0.010(2) 0.004(2)
O13 0.018(3) 0.019(4) 0.025(3) -0.004(3) 0.000(2) 0.008(3)
O14 0.013(3) 0.014(4) 0.035(3) 0.002(3) 0.004(2) 0.003(2)
O15 0.026(3) 0.020(4) 0.011(3) 0.004(2) -0.004(2) -0.007(3)
O16 0.016(3) 0.017(4) 0.020(3) -0.003(3) -0.001(2) 0.002(2)
O17 0.016(3) 0.041(5) 0.015(3) 0.002(3) 0.001(2) -0.003(3)
O18 0.017(3) 0.030(4) 0.021(3) 0.003(3) -0.002(2) -0.011(3)

loop_
_atom_type_symbol
_atom_type_description
_atom_type_scat_dispersion_real
_atom_type_scat_dispersion_imag
_atom_type_scat_source
O O 0.0106 0.0060 'International Tables Vol C Tables 4.2.6.8 and 6.1.1.4'
V V 0.3005 0.5294 'International Tables Vol C Tables 4.2.6.8 and 6.1.1.4'
Se Se -0.0929 2.2259 'International Tables Vol C Tables 4.2.6.8 and 6.1.1.4'
Ba Ba -0.3244 2.2819 'International Tables Vol C Tables 4.2.6.8 and 6.1.1.4'

loop_
_geom_angle_atom_site_label_1
_geom_angle_atom_site_label_2
_geom_angle_atom_site_label_3
_geom_angle
_geom_angle_site_symmetry_1
_geom_angle_site_symmetry_3
_geom_angle_publ_flag
O5 Ba1 O3 95.49(17) 4_565 4_565 ?
O5 Ba1 O12 118.61(17) 4_565 . ?
O3 Ba1 O12 145.82(16) 4_565 . ?
O5 Ba1 O13 79.28(16) 4_565 3_657 ?
O3 Ba1 O13 125.47(17) 4_565 3_657 ?
O12 Ba1 O13 67.83(16) . 3_657 ?
O5 Ba1 O18 61.89(17) 4_565 3_557 ?
O3 Ba1 O18 138.21(16) 4_565 3_557 ?
O12 Ba1 O18 65.73(16) . 3_557 ?
O13 Ba1 O18 86.69(18) 3_657 3_557 ?
O5 Ba1 O8 131.17(15) 4_565 . ?
O3 Ba1 O8 80.53(16) 4_565 . ?
O12 Ba1 O8 78.54(16) . . ?
O13 Ba1 O8 65.20(16) 3_657 . ?
O18 Ba1 O8 141.13(17) 3_557 . ?
O5 Ba1 O7 156.99(17) 4_565 . ?
O3 Ba1 O7 61.82(16) 4_565 . ?
O12 Ba1 O7 84.00(16) . . ?
O13 Ba1 O7 116.05(15) 3_657 . ?
O18 Ba1 O7 132.24(15) 3_557 . ?
O8 Ba1 O7 53.20(14) . . ?
O5 Ba1 O14 126.10(17) 4_565 . ?
O3 Ba1 O14 108.62(17) 4_565 . ?
O12 Ba1 O14 50.27(15) . . ?
O13 Ba1 O14 118.07(17) 3_657 . ?
O18 Ba1 O14 68.42(16) 3_557 . ?
O8 Ba1 O14 100.57(15) . . ?
O7 Ba1 O14 63.83(16) . . ?
O5 Ba1 O1 51.80(16) 4_565 4_565 ?
O3 Ba1 O1 52.91(15) 4_565 4_565 ?
O12 Ba1 O1 149.82(15) . 4_565 ?
O13 Ba1 O1 126.67(15) 3_657 4_565 ?
O18 Ba1 O1 87.39(16) 3_557 4_565 ?
O8 Ba1 O1 130.63(16) . 4_565 ?
O7 Ba1 O1 106.64(15) . 4_565 ?
O14 Ba1 O1 108.45(15) . 4_565 ?
O5 Ba1 O16 70.35(16) 4_565 4_665 ?
O3 Ba1 O16 68.65(17) 4_565 4_665 ?
O12 Ba1 O16 122.76(15) . 4_665 ?
O13 Ba1 O16 58.42(17) 3_657 4_665 ?
O18 Ba1 O16 125.14(16) 3_557 4_665 ?
O8 Ba1 O16 62.88(14) . 4_665 ?
O7 Ba1 O16 102.06(15) . 4_665 ?
O14 Ba1 O16 163.36(15) . 4_665 ?
O1 Ba1 O16 83.36(15) 4_565 4_665 ?
O5 Ba1 O15 101.64(15) 4_565 . ?
O3 Ba1 O15 68.02(16) 4_565 . ?
O12 Ba1 O15 100.55(14) . . ?
O13 Ba1 O15 166.48(17) 3_657 . ?
O18 Ba1 O15 82.01(16) 3_557 . ?
O8 Ba1 O15 120.74(14) . . ?
O7 Ba1 O15 67.67(14) . . ?
O14 Ba1 O15 50.51(15) . . ?
O1 Ba1 O15 60.38(14) 4_565 . ?
O16 Ba1 O15 134.79(15) 4_665 . ?
O5 Ba1 V1 150.44(13) 4_565 . ?
O3 Ba1 V1 67.49(11) 4_565 . ?
O12 Ba1 V1 82.05(12) . . ?
O13 Ba1 V1 91.01(12) 3_657 . ?
O18 Ba1 V1 146.05(11) 3_557 . ?
O8 Ba1 V1 26.51(10) . . ?
O7 Ba1 V1 26.81(10) . . ?
O14 Ba1 V1 83.12(12) . . ?
O1 Ba1 V1 120.07(11) 4_565 . ?
O16 Ba1 V1 80.74(11) 4_665 . ?
O15 Ba1 V1 94.23(10) . . ?
O2 Ba2 O15 71.51(17) . 4_666 ?
O2 Ba2 O16 148.43(16) . . ?
O15 Ba2 O16 138.24(17) 4_666 . ?
O2 Ba2 O8 140.52(15) . 4_566 ?
O15 Ba2 O8 82.73(16) 4_666 4_566 ?
O16 Ba2 O8 67.29(15) . 4_566 ?
O2 Ba2 O1 54.65(17) . . ?
O15 Ba2 O1 65.78(16) 4_666 . ?
O16 Ba2 O1 119.74(15) . . ?
O8 Ba2 O1 138.04(17) 4_566 . ?
O2 Ba2 O14 95.03(16) . . ?
O15 Ba2 O14 160.75(16) 4_666 . ?
O16 Ba2 O14 53.44(16) . . ?
O8 Ba2 O14 115.60(15) 4_566 . ?
O1 Ba2 O14 95.31(15) . . ?
O2 Ba2 O6 55.43(15) . 4_566 ?
O15 Ba2 O6 70.30(17) 4_666 4_566 ?
O16 Ba2 O6 133.43(16) . 4_566 ?
O8 Ba2 O6 88.23(15) 4_566 4_566 ?
O1 Ba2 O6 105.13(14) . 4_566 ?
O14 Ba2 O6 113.92(16) . 4_566 ?
O2 Ba2 O17 66.15(16) . . ?
O15 Ba2 O17 127.47(17) 4_666 . ?
O16 Ba2 O17 91.57(16) . . ?
O8 Ba2 O17 111.97(16) 4_566 . ?
O1 Ba2 O17 109.17(16) . . ?
O14 Ba2 O17 53.30(15) . . ?
O6 Ba2 O17 60.63(15) 4_566 . ?
O2 Ba2 O4 102.64(15) . 4_566 ?
O15 Ba2 O4 100.62(15) 4_666 4_566 ?
O16 Ba2 O4 84.14(15) . 4_566 ?
O8 Ba2 O4 52.66(16) 4_566 4_566 ?
O1 Ba2 O4 155.58(14) . 4_566 ?
O14 Ba2 O4 95.67(15) . 4_566 ?
O6 Ba2 O4 50.46(14) 4_566 4_566 ?
O17 Ba2 O4 61.75(14) . 4_566 ?
O2 Ba2 O7 96.63(15) . . ?
O15 Ba2 O7 105.11(16) 4_666 . ?
O16 Ba2 O7 68.80(15) . . ?
O8 Ba2 O7 119.12(15) 4_566 . ?
O1 Ba2 O7 51.02(14) . . ?
O14 Ba2 O7 61.81(15) . . ?
O6 Ba2 O7 151.99(14) 4_566 . ?
O17 Ba2 O7 109.23(14) . . ?
O4 Ba2 O7 151.67(13) 4_566 . ?
O2 Ba2 O11 126.01(16) . 2_557 ?
O15 Ba2 O11 66.72(17) 4_666 2_557 ?
O16 Ba2 O11 74.20(17) . 2_557 ?
O8 Ba2 O11 64.55(15) 4_566 2_557 ?
O1 Ba2 O11 77.42(16) . 2_557 ?
O14 Ba2 O11 114.40(17) . 2_557 ?
O6 Ba2 O11 131.10(16) 4_566 2_557 ?
O17 Ba2 O11 165.66(16) . 2_557 ?
O4 Ba2 O11 117.14(14) 4_566 2_557 ?
O7 Ba2 O11 64.41(15) . 2_557 ?
O2 Ba2 Se1 25.87(12) . . ?
O15 Ba2 Se1 67.60(12) 4_666 . ?
O16 Ba2 Se1 138.89(11) . . ?
O8 Ba2 Se1 150.19(11) 4_566 . ?
O1 Ba2 Se1 28.86(12) . . ?
O14 Ba2 Se1 94.20(11) . . ?
O6 Ba2 Se1 79.35(10) 4_566 . ?
O17 Ba2 Se1 85.39(11) . . ?
O4 Ba2 Se1 128.33(10) 4_566 . ?
O7 Ba2 Se1 73.63(10) . . ?
O11 Ba2 Se1 104.08(10) 2_557 . ?
O2 Ba3 O7 144.38(17) 2_557 . ?
O2 Ba3 O6 69.21(17) 2_557 1_455 ?
O7 Ba3 O6 146.38(18) . 1_455 ?
O2 Ba3 O15 140.95(17) 2_557 . ?
O7 Ba3 O15 74.67(17) . . ?
O6 Ba3 O15 71.74(17) 1_455 . ?
O2 Ba3 O6 57.02(16) 2_557 3_667 ?
O7 Ba3 O6 107.41(16) . 3_667 ?
O6 Ba3 O6 90.76(15) 1_455 3_667 ?
O15 Ba3 O6 124.62(15) . 3_667 ?
O2 Ba3 O17 67.99(17) 2_557 2_557 ?
O7 Ba3 O17 76.40(18) . 2_557 ?
O6 Ba3 O17 137.10(18) 1_455 2_557 ?
O15 Ba3 O17 151.00(18) . 2_557 ?
O6 Ba3 O17 63.37(15) 3_667 2_557 ?
O2 Ba3 O13 69.65(16) 2_557 2_557 ?
O7 Ba3 O13 106.62(16) . 2_557 ?
O6 Ba3 O13 84.18(15) 1_455 2_557 ?
O15 Ba3 O13 106.11(16) . 2_557 ?
O6 Ba3 O13 124.34(16) 3_667 2_557 ?
O17 Ba3 O13 83.91(15) 2_557 2_557 ?
O2 Ba3 O16 124.59(15) 2_557 . ?
O7 Ba3 O16 72.30(16) . . ?
O6 Ba3 O16 88.37(16) 1_455 . ?
O15 Ba3 O16 52.99(15) . . ?
O6 Ba3 O16 177.61(15) 3_667 . ?
O17 Ba3 O16 118.63(16) 2_557 . ?
O13 Ba3 O16 57.78(16) 2_557 . ?
O2 Ba3 O3 121.56(16) 2_557 4_565 ?
O7 Ba3 O3 61.92(16) . 4_565 ?
O6 Ba3 O3 103.51(15) 1_455 4_565 ?
O15 Ba3 O3 68.43(16) . 4_565 ?
O6 Ba3 O3 65.50(16) 3_667 4_565 ?
O17 Ba3 O3 96.14(15) 2_557 4_565 ?
O13 Ba3 O3 167.97(16) 2_557 4_565 ?
O16 Ba3 O3 112.56(16) . 4_565 ?
O2 Ba3 O2 92.06(15) 2_557 4_565 ?
O7 Ba3 O2 109.48(15) . 4_565 ?
O6 Ba3 O2 53.70(14) 1_455 4_565 ?
O15 Ba3 O2 64.57(15) . 4_565 ?
O6 Ba3 O2 63.00(15) 3_667 4_565 ?
O17 Ba3 O2 125.09(15) 2_557 4_565 ?
O13 Ba3 O2 137.87(15) 2_557 4_565 ?
O16 Ba3 O2 114.77(15) . 4_565 ?
O3 Ba3 O2 50.68(14) 4_565 4_565 ?
O2 Ba3 Se4 140.37(11) 2_557 . ?
O7 Ba3 Se4 69.83(12) . . ?
O6 Ba3 Se4 80.47(13) 1_455 . ?
O15 Ba3 Se4 26.20(10) . . ?
O6 Ba3 Se4 150.73(11) 3_667 . ?
O17 Ba3 Se4 138.12(13) 2_557 . ?
O13 Ba3 Se4 82.77(12) 2_557 . ?
O16 Ba3 Se4 26.89(10) . . ?
O3 Ba3 Se4 89.32(12) 4_565 . ?
O2 Ba3 Se4 89.86(11) 4_565 . ?
O2 Ba3 Se1 108.02(11) 2_557 4_565 ?
O7 Ba3 Se1 85.33(11) . 4_565 ?
O6 Ba3 Se1 79.07(11) 1_455 4_565 ?
O15 Ba3 Se1 64.22(11) . 4_565 ?
O6 Ba3 Se1 60.95(11) 3_667 4_565 ?
O17 Ba3 Se1 111.62(10) 2_557 4_565 ?
O13 Ba3 Se1 162.63(11) 2_557 4_565 ?
O16 Ba3 Se1 116.68(11) . 4_565 ?
O3 Ba3 Se1 24.89(10) 4_565 4_565 ?
O2 Ba3 Se1 25.80(10) 4_565 4_565 ?
Se4 Ba3 Se1 89.88(2) . 4_565 ?
O8 V1 O7 107.7(3) . . ?
O8 V1 O1 102.3(3) . . ?
O7 V1 O1 95.0(3) . . ?
O8 V1 O5 118.2(3) . . ?
O7 V1 O5 133.8(3) . . ?
O1 V1 O5 80.6(2) . . ?
O8 V1 O4 94.8(3) . . ?
O7 V1 O4 98.2(3) . . ?
O1 V1 O4 154.0(2) . . ?
O5 V1 O4 74.1(2) . . ?
O8 V1 Se2 113.6(2) . . ?
O7 V1 Se2 118.7(2) . . ?
O1 V1 Se2 116.97(19) . . ?
O5 V1 Se2 37.15(16) . . ?
O4 V1 Se2 37.25(15) . . ?
O8 V1 Ba1 53.82(19) . . ?
O7 V1 Ba1 54.3(2) . . ?
O1 V1 Ba1 109.77(19) . . ?
O5 V1 Ba1 167.46(16) . . ?
O4 V1 Ba1 96.05(15) . . ?
Se2 V1 Ba1 133.25(5) . . ?
O8 V1 Ba2 44.9(2) . 4_665 ?
O7 V1 Ba2 129.14(19) . 4_665 ?
O1 V1 Ba2 128.13(18) . 4_665 ?
O5 V1 Ba2 84.67(16) . 4_665 ?
O4 V1 Ba2 55.80(17) . 4_665 ?
Se2 V1 Ba2 68.81(3) . 4_665 ?
Ba1 V1 Ba2 83.30(3) . 4_665 ?
O8 V1 Ba2 115.7(2) . . ?
O7 V1 Ba2 49.97(19) . . ?
O1 V1 Ba2 45.17(17) . . ?
O5 V1 Ba2 108.94(16) . . ?
O4 V1 Ba2 140.19(17) . . ?
Se2 V1 Ba2 130.29(4) . . ?
Ba1 V1 Ba2 83.60(3) . . ?
Ba2 V1 Ba2 160.56(4) 4_665 . ?
O18 V2 O17 109.1(3) . . ?
O18 V2 O14 100.2(3) . . ?
O17 V2 O14 98.9(3) . . ?
O18 V2 O12 138.6(3) . . ?
O17 V2 O12 112.1(3) . . ?
O14 V2 O12 77.2(2) . . ?
O18 V2 O11 98.8(3) . . ?
O17 V2 O11 96.0(3) . . ?
O14 V2 O11 150.5(2) . . ?
O12 V2 O11 73.6(2) . . ?
O18 V2 Se3 123.4(2) . . ?
O17 V2 Se3 108.6(2) . . ?
O14 V2 Se3 113.68(18) . . ?
O12 V2 Se3 36.67(16) . . ?
O11 V2 Se3 36.93(16) . . ?
O18 V2 Ba2 128.8(2) . . ?
O17 V2 Ba2 52.0(2) . . ?
O14 V2 Ba2 50.73(17) . . ?
O12 V2 Ba2 81.82(16) . . ?
O11 V2 Ba2 127.30(19) . . ?
Se3 V2 Ba2 107.63(4) . . ?
O18 V2 Ba3 128.4(2) . 2_547 ?
O17 V2 Ba3 41.8(2) . 2_547 ?
O14 V2 Ba3 122.06(18) . 2_547 ?
O12 V2 Ba3 83.06(15) . 2_547 ?
O11 V2 Ba3 58.55(18) . 2_547 ?
Se3 V2 Ba3 67.49(4) . 2_547 ?
Ba2 V2 Ba3 72.96(3) . 2_547 ?
O3 Se1 O2 102.9(3) . . ?
O3 Se1 O1 98.4(3) . . ?
O2 Se1 O1 97.4(3) . . ?
O3 Se1 Ba2 110.0(2) . . ?
O2 Se1 Ba2 44.5(2) . . ?
O1 Se1 Ba2 53.01(18) . . ?
O3 Se1 Ba1 44.6(2) . 4_666 ?
O2 Se1 Ba1 111.5(2) . 4_666 ?
O1 Se1 Ba1 54.29(18) . 4_666 ?
Ba2 Se1 Ba1 85.93(2) . 4_666 ?
O3 Se1 Ba3 49.9(2) . 4_666 ?
O2 Se1 Ba3 53.08(18) . 4_666 ?
O1 Se1 Ba3 103.62(17) . 4_666 ?
Ba2 Se1 Ba3 74.431(18) . 4_666 ?
Ba1 Se1 Ba3 73.34(2) 4_666 4_666 ?
O6 Se2 O5 102.1(3) . . ?
O6 Se2 O4 101.8(3) . . ?
O5 Se2 O4 87.1(3) . . ?
O6 Se2 V1 110.8(2) . . ?
O5 Se2 V1 43.48(18) . . ?
O4 Se2 V1 43.92(19) . . ?
O6 Se2 Ba2 49.4(2) . 4_665 ?
O5 Se2 Ba2 86.71(19) . 4_665 ?
O4 Se2 Ba2 54.04(19) . 4_665 ?
V1 Se2 Ba2 67.50(3) . 4_665 ?
O13 Se3 O12 104.3(3) . . ?
O13 Se3 O11 103.3(3) . . ?
O12 Se3 O11 90.1(3) . . ?
O13 Se3 V2 111.3(2) . . ?
O12 Se3 V2 45.01(17) . . ?
O11 Se3 V2 45.2(2) . . ?
O13 Se3 Ba1 42.7(2) . 3_657 ?
O12 Se3 Ba1 138.08(18) . 3_657 ?
O11 Se3 Ba1 118.2(2) . 3_657 ?
V2 Se3 Ba1 150.98(4) . 3_657 ?
O15 Se4 O16 103.0(3) . . ?
O15 Se4 O14 99.1(3) . . ?
O16 Se4 O14 98.8(3) . . ?
O15 Se4 Ba3 49.4(2) . . ?
O16 Se4 Ba3 53.9(2) . . ?
O14 Se4 Ba3 100.3(2) . . ?
O15 Se4 Ba2 115.13(19) . . ?
O16 Se4 Ba2 46.69(19) . . ?
O14 Se4 Ba2 53.01(19) . . ?
Ba3 Se4 Ba2 76.67(2) . . ?
Se1 O1 V1 132.1(3) . . ?
Se1 O1 Ba2 98.1(2) . . ?
V1 O1 Ba2 107.4(2) . . ?
Se1 O1 Ba1 97.3(2) . 4_666 ?
V1 O1 Ba1 107.8(2) . 4_666 ?
Ba2 O1 Ba1 113.96(17) . 4_666 ?
Se1 O2 Ba3 129.2(3) . 2_547 ?
Se1 O2 Ba2 109.6(3) . . ?
Ba3 O2 Ba2 117.42(19) 2_547 . ?
Se1 O2 Ba3 101.1(2) . 4_666 ?
Ba3 O2 Ba3 87.94(15) 2_547 4_666 ?
Ba2 O2 Ba3 101.47(17) . 4_666 ?
Se1 O3 Ba1 110.7(3) . 4_666 ?
Se1 O3 Ba3 105.2(3) . 4_666 ?
Ba1 O3 Ba3 101.38(19) 4_666 4_666 ?
Se2 O4 V1 98.8(2) . . ?
Se2 O4 Ba2 99.4(2) . 4_665 ?
V1 O4 Ba2 92.6(2) . 4_665 ?
Se2 O5 V1 99.4(2) . . ?
Se2 O5 Ba1 137.4(3) . 4_666 ?
V1 O5 Ba1 119.3(3) . 4_666 ?
Se2 O6 Ba3 131.6(3) . 1_655 ?
Se2 O6 Ba3 123.0(3) . 3_667 ?
Ba3 O6 Ba3 89.24(15) 1_655 3_667 ?
Se2 O6 Ba2 106.0(2) . 4_665 ?
Ba3 O6 Ba2 100.17(17) 1_655 4_665 ?
Ba3 O6 Ba2 101.99(16) 3_667 4_665 ?
V1 O7 Ba3 134.3(3) . . ?
V1 O7 Ba1 98.9(2) . . ?
Ba3 O7 Ba1 103.74(17) . . ?
V1 O7 Ba2 106.4(2) . . ?
Ba3 O7 Ba2 101.66(16) . . ?
Ba1 O7 Ba2 111.05(18) . . ?
V1 O8 Ba2 111.4(3) . 4_665 ?
V1 O8 Ba1 99.7(2) . . ?
Ba2 O8 Ba1 115.06(17) 4_665 . ?
Se3 O11 V2 97.9(3) . . ?
Se3 O11 Ba2 110.4(3) . 2_547 ?
V2 O11 Ba2 151.7(2) . 2_547 ?
Se3 O12 V2 98.3(3) . . ?
Se3 O12 Ba1 131.4(2) . . ?
V2 O12 Ba1 110.6(2) . . ?
Se3 O13 Ba1 114.1(3) . 3_657 ?
Se3 O13 Ba3 111.0(3) . 2_547 ?
Ba1 O13 Ba3 118.22(19) 3_657 2_547 ?
Se4 O14 V2 129.7(3) . . ?
Se4 O14 Ba2 98.9(2) . . ?
V2 O14 Ba2 99.2(2) . . ?
Se4 O14 Ba1 106.3(2) . . ?
V2 O14 Ba1 107.2(2) . . ?
Ba2 O14 Ba1 115.47(19) . . ?
Se4 O15 Ba2 125.1(3) . 4_565 ?
Se4 O15 Ba3 104.4(2) . . ?
Ba2 O15 Ba3 106.1(2) 4_565 . ?
Se4 O15 Ba1 103.7(3) . . ?
Ba2 O15 Ba1 116.61(18) 4_565 . ?
Ba3 O15 Ba1 96.68(16) . . ?
Se4 O16 Ba2 107.6(3) . . ?
Se4 O16 Ba3 99.2(2) . . ?
Ba2 O16 Ba3 103.28(17) . . ?
Se4 O16 Ba1 120.9(3) . 4_566 ?
Ba2 O16 Ba1 113.37(17) . 4_566 ?
Ba3 O16 Ba1 110.30(19) . 4_566 ?
V2 O17 Ba3 116.6(3) . 2_547 ?
V2 O17 Ba2 103.2(3) . . ?
Ba3 O17 Ba2 100.01(17) 2_547 . ?
V2 O18 Ba1 145.4(3) . 3_557 ?

loop_
_geom_bond_atom_site_label_1
_geom_bond_atom_site_label_2
_geom_bond_distance
_geom_bond_site_symmetry_2
_geom_bond_publ_flag
Ba1 O5 2.682(5) 4_565 ?
Ba1 O3 2.773(6) 4_565 ?
Ba1 O12 2.813(5) . ?
Ba1 O13 2.825(6) 3_657 ?
Ba1 O18 2.943(6) 3_557 ?
Ba1 O8 2.958(5) . ?
Ba1 O7 2.968(6) . ?
Ba1 O14 2.988(6) . ?
Ba1 O1 3.027(6) 4_565 ?
Ba1 O16 3.084(6) 4_665 ?
Ba1 O15 3.115(6) . ?
Ba1 V1 3.6129(15) . ?
Ba2 O2 2.704(6) . ?
Ba2 O15 2.753(5) 4_666 ?
Ba2 O16 2.809(5) . ?
Ba2 O8 2.882(5) 4_566 ?
Ba2 O1 2.931(5) . ?
Ba2 O14 2.976(6) . ?
Ba2 O6 3.030(6) 4_566 ?
Ba2 O17 3.070(7) . ?
Ba2 O4 3.144(6) 4_566 ?
Ba2 O7 3.148(5) . ?
Ba2 O11 3.149(6) 2_557 ?
Ba2 Se1 3.6326(13) . ?
Ba3 O2 2.697(6) 2_557 ?
Ba3 O7 2.716(6) . ?
Ba3 O6 2.825(5) 1_455 ?
Ba3 O15 2.869(6) . ?
Ba3 O6 2.909(6) 3_667 ?
Ba3 O17 2.954(6) 2_557 ?
Ba3 O13 2.989(6) 2_557 ?
Ba3 O16 2.996(6) . ?
Ba3 O3 3.006(6) 4_565 ?
Ba3 O2 3.090(5) 4_565 ?
Ba3 Se4 3.6614(13) . ?
Ba3 Se1 3.7932(14) 4_565 ?
V1 O8 1.636(5) . ?
V1 O7 1.650(5) . ?
V1 O1 1.905(5) . ?
V1 O5 1.980(6) . ?
V1 O4 1.993(6) . ?
V1 Se2 2.8390(17) . ?
V1 Ba2 3.7976(15) 4_665 ?
V2 O18 1.629(6) . ?
V2 O17 1.636(5) . ?
V2 O14 1.926(6) . ?
V2 O12 2.028(5) . ?
V2 O11 2.031(6) . ?
V2 Se3 2.8375(16) . ?
V2 Ba3 3.9650(16) 2_547 ?
Se1 O3 1.654(5) . ?
Se1 O2 1.683(5) . ?
Se1 O1 1.771(6) . ?
Se1 Ba1 3.6974(13) 4_666 ?
Se1 Ba3 3.7932(14) 4_666 ?
Se2 O6 1.655(5) . ?
Se2 O5 1.738(6) . ?
Se2 O4 1.739(5) . ?
Se2 Ba2 3.8327(12) 4_665 ?
Se3 O13 1.644(5) . ?
Se3 O12 1.713(5) . ?
Se3 O11 1.721(5) . ?
Se3 Ba1 3.8048(13) 3_657 ?
Se4 O15 1.669(5) . ?
Se4 O16 1.678(6) . ?
Se4 O14 1.754(6) . ?
O1 Ba1 3.027(6) 4_666 ?
O2 Ba3 2.697(6) 2_547 ?
O2 Ba3 3.090(5) 4_666 ?
O3 Ba1 2.773(6) 4_666 ?
O3 Ba3 3.006(6) 4_666 ?
O4 Ba2 3.144(6) 4_665 ?
O5 Ba1 2.682(5) 4_666 ?
O6 Ba3 2.825(5) 1_655 ?
O6 Ba3 2.909(6) 3_667 ?
O6 Ba2 3.030(6) 4_665 ?
O8 Ba2 2.882(5) 4_665 ?
O11 Ba2 3.149(6) 2_547 ?
O13 Ba1 2.825(6) 3_657 ?
O13 Ba3 2.989(6) 2_547 ?
O15 Ba2 2.753(5) 4_565 ?
O16 Ba1 3.084(5) 4_566 ?
O17 Ba3 2.954(6) 2_547 ?
O18 Ba1 2.943(6) 3_557 ?
